data_2100386
loop_
_publ_author_name
'W\'ojcik, Gra\.zyna'
'Mossakowska, Izabela'

_publ_section_title
;
 Polymorphs of <i>p</i>-nitrophenol as studied by variable-temperature
 X-ray diffraction and calorimetry: comparison with
 <i>m</i>-nitrophenol
;
_journal_coeditor_code NS0011
_journal_date_accepted 2005-10-21
_journal_date_recd_electronic 2005-07-22
_journal_issue 1
_journal_name_full 'Acta Crystallographica Section B'
_journal_page_first 143
_journal_page_last 152
_journal_paper_category FA
_journal_paper_doi 10.1107/S010876810503418X
_journal_volume 62
_journal_year 2006
_chemical_formula_moiety 'C6 H5 N O3'
_chemical_formula_sum 'C6 H5 N O3'
_chemical_formula_weight 139.11
_chemical_melting_point 384
_chemical_name_common para-nitrophenol
_chemical_name_systematic
;
 4-nitrophenol
;
_space_group_IT_number 14
_symmetry_cell_setting monoclinic
_symmetry_space_group_name_Hall '-P 2yn'
_symmetry_space_group_name_H-M 'P 1 21/n 1'
_atom_sites_solution_hydrogens geom
_atom_sites_solution_primary direct
_atom_sites_solution_secondary difmap
_audit_creation_method SHELXL-97
_cell_angle_alpha 90.00
_cell_angle_beta 92.75(3)
_cell_angle_gamma 90.00
_cell_formula_units_Z 4
_cell_length_a 3.6780(10)
_cell_length_b 11.091(2)
_cell_length_c 14.627(3)
_cell_measurement_reflns_used 796
_cell_measurement_temperature 120(2)
_cell_measurement_theta_max 25.32
_cell_measurement_theta_min 3.92
_cell_volume 596.0(2)
_computing_cell_refinement 'KUMA KM4CCD software, 1999'
_computing_data_collection 'KUMA KM4CCD software, 1999'
_computing_data_reduction 'KUMA KM4CCD software, 1999'
_computing_molecular_graphics 'ORTEP-3 (Farrugia, 1997)'
_computing_publication_material 'SHELXL-97 (Sheldrick, 1997)'
_computing_structure_refinement 'SHELXL-97 (Sheldrick, 1997)'
_computing_structure_solution 'SHELXS-97 (Sheldrick, 1990)'
_diffrn_ambient_temperature 120(2)
_diffrn_measured_fraction_theta_full 0.832
_diffrn_measured_fraction_theta_max 0.763
_diffrn_measurement_device_type 'KUMA Diffraction KM4CCD'
_diffrn_measurement_method 'omega scan'
_diffrn_radiation_monochromator graphite
_diffrn_radiation_source 'fine-focus sealed tube'
_diffrn_radiation_type MoK\a
_diffrn_radiation_wavelength 0.71073
_diffrn_reflns_av_R_equivalents 0.0149
_diffrn_reflns_av_sigmaI/netI 0.0143
_diffrn_reflns_limit_h_max 2
_diffrn_reflns_limit_h_min -4
_diffrn_reflns_limit_k_max 12
_diffrn_reflns_limit_k_min -13
_diffrn_reflns_limit_l_max 17
_diffrn_reflns_limit_l_min -14
_diffrn_reflns_number 2008
_diffrn_reflns_theta_full 25.00
_diffrn_reflns_theta_max 27.28
_diffrn_reflns_theta_min 4.57
_exptl_absorpt_coefficient_mu 0.127
_exptl_absorpt_correction_type none
_exptl_crystal_colour 'pale yellow'
_exptl_crystal_density_diffrn 1.550
_exptl_crystal_density_method 'not measured'
_exptl_crystal_description needle
_exptl_crystal_F_000 288
_exptl_crystal_size_max 0.57
_exptl_crystal_size_mid 0.55
_exptl_crystal_size_min 0.53
_refine_diff_density_max 0.199
_refine_diff_density_min -0.265
_refine_ls_extinction_coef 0.015(6)
_refine_ls_extinction_expression Fc^*^=kFc[1+0.001xFc^2^\l^3^/sin(2\q)]^-1/4^
_refine_ls_extinction_method SHELXL
_refine_ls_goodness_of_fit_ref 1.049
_refine_ls_hydrogen_treatment mixed
_refine_ls_matrix_type full
_refine_ls_number_parameters 96
_refine_ls_number_reflns 1018
_refine_ls_number_restraints 0
_refine_ls_restrained_S_all 1.049
_refine_ls_R_factor_all 0.0426
_refine_ls_R_factor_gt 0.0378
_refine_ls_shift/su_max 0.004
_refine_ls_shift/su_mean 0.001
_refine_ls_structure_factor_coef Fsqd
_refine_ls_weighting_details 'calc w=1/[\s^2^(Fo^2^)+(0.0588P)^2^+0.2706P] where P=(Fo^2^+2Fc^2^)/3'
_refine_ls_weighting_scheme calc
_refine_ls_wR_factor_gt 0.0994
_refine_ls_wR_factor_ref 0.1043
_reflns_number_gt 913
_reflns_number_total 1018
_reflns_threshold_expression >2sigma(I)
_cod_data_source_file ns0011.cif
_cod_data_source_block be120_9
_cod_original_sg_symbol_H-M P21/n
_cod_database_code 2100386

loop_
_symmetry_equiv_pos_as_xyz
'x, y, z'
'-x+1/2, y+1/2, -z+1/2'
'-x, -y, -z'
'x-1/2, -y-1/2, z-1/2'

loop_
_atom_site_label
_atom_site_fract_x
_atom_site_fract_y
_atom_site_fract_z
_atom_site_U_iso_or_equiv
_atom_site_adp_type
_atom_site_calc_flag
_atom_site_refinement_flags
_atom_site_occupancy
_atom_site_type_symbol
N -0.1913(3) 0.73628(11) 0.99181(11) 0.0221(4) Uani d . 1 N
O1 0.0874(3) 0.53655(10) 0.65552(9) 0.0254(3) Uani d . 1 O
O2 -0.3612(3) 0.67489(10) 1.04568(9) 0.0301(4) Uani d . 1 O
O3 -0.0904(3) 0.83991(10) 1.01088(9) 0.0326(4) Uani d . 1 O
C1 0.0267(4) 0.58952(13) 0.73624(12) 0.0190(4) Uani d . 1 C
C2 0.1057(4) 0.71058(12) 0.75491(12) 0.0201(4) Uani d . 1 C
H2 0.2054 0.7597 0.7092 0.024 Uiso calc R 1 H
C3 0.0400(4) 0.75890(12) 0.83899(12) 0.0197(4) Uani d . 1 C
H3 0.0947 0.8410 0.8520 0.024 Uiso calc R 1 H
C4 -0.1078(4) 0.68561(12) 0.90484(12) 0.0183(4) Uani d . 1 C
C5 -0.1877(4) 0.56465(12) 0.88775(12) 0.0192(4) Uani d . 1 C
H5 -0.2884 0.5158 0.9335 0.023 Uiso calc R 1 H
C6 -0.1185(4) 0.51738(12) 0.80379(12) 0.0197(4) Uani d . 1 C
H6 -0.1697 0.4349 0.7914 0.024 Uiso calc R 1 H
H1 0.183(6) 0.585(2) 0.6176(17) 0.046(6) Uiso d . 1 H

loop_
_atom_site_aniso_label
_atom_site_aniso_U_11
_atom_site_aniso_U_22
_atom_site_aniso_U_33
_atom_site_aniso_U_12
_atom_site_aniso_U_13
_atom_site_aniso_U_23
N 0.0227(7) 0.0205(6) 0.0232(11) -0.0011(5) 0.0016(6) -0.0001(5)
O1 0.0345(7) 0.0212(6) 0.0210(9) 0.0016(4) 0.0066(5) -0.0012(4)
O2 0.0393(7) 0.0304(6) 0.0212(9) -0.0060(5) 0.0085(6) 0.0011(5)
O3 0.0448(7) 0.0239(6) 0.0299(10) -0.0080(5) 0.0096(6) -0.0080(5)
C1 0.0175(7) 0.0210(7) 0.0184(11) 0.0039(5) -0.0004(6) -0.0007(6)
C2 0.0190(7) 0.0191(7) 0.0222(11) -0.0011(5) 0.0023(6) 0.0040(6)
C3 0.0193(7) 0.0162(6) 0.0235(12) -0.0004(5) -0.0004(6) 0.0008(5)
C4 0.0166(7) 0.0199(7) 0.0182(11) 0.0008(5) -0.0001(6) -0.0008(6)
C5 0.0165(7) 0.0190(7) 0.0221(12) -0.0012(5) -0.0002(6) 0.0032(5)
C6 0.0184(7) 0.0155(6) 0.0251(12) -0.0004(5) -0.0001(7) 0.0007(6)

loop_
_atom_type_symbol
_atom_type_description
_atom_type_scat_dispersion_real
_atom_type_scat_dispersion_imag
_atom_type_scat_source
C C 0.0033 0.0016 'International Tables Vol C Tables 4.2.6.8 and 6.1.1.4'
H H 0.0000 0.0000 'International Tables Vol C Tables 4.2.6.8 and 6.1.1.4'
N N 0.0061 0.0033 'International Tables Vol C Tables 4.2.6.8 and 6.1.1.4'
O O 0.0106 0.0060 'International Tables Vol C Tables 4.2.6.8 and 6.1.1.4'

loop_
_geom_angle_atom_site_label_1
_geom_angle_atom_site_label_2
_geom_angle_atom_site_label_3
_geom_angle
O2 N O3 121.66(15)
O2 N C4 119.06(12)
O3 N C4 119.27(13)
O1 C1 C6 117.07(13)
O1 C1 C2 123.26(14)
C6 C1 C2 119.66(15)
C3 C2 C1 120.38(14)
C2 C3 C4 118.91(13)
C3 C4 C5 121.64(15)
C3 C4 N 119.45(13)
C5 C4 N 118.88(13)
C6 C5 C4 118.85(14)
C5 C6 C1 120.56(13)

loop_
_geom_bond_atom_site_label_1
_geom_bond_atom_site_label_2
_geom_bond_distance
N O2 1.2337(17)
N O3 1.2356(17)
N C4 1.437(2)
O1 C1 1.347(2)
C1 C6 1.397(2)
C1 C2 1.398(2)
C2 C3 1.374(2)
C3 C4 1.391(2)
C4 C5 1.393(2)
C5 C6 1.370(2)

loop_
_cod_related_entry_id
_cod_related_entry_database
_cod_related_entry_code
1 ChemSpider 955
